data_7061749
loop_
_publ_author_name
'Gribov, Pavel S.'
'Suponitsky, Kyrill Yu.'
'Sheremetev, Aleksei B.'

_publ_section_title
;
 Efficient synthesis of N-(chloromethyl)nitramines via TiCl4-catalyzed
 chlorodeacetoxylation
;
_journal_issue 36
_journal_name_full 'New Journal of Chemistry'
_journal_page_first 17548
_journal_page_last 17553
_journal_paper_doi 10.1039/D2NJ03521A
_journal_volume 46
_journal_year 2022
_chemical_formula_moiety 'C4 H8 Cl2 N4 O4'
_chemical_formula_sum 'C4 H8 Cl2 N4 O4'
_chemical_formula_weight 247.04
_space_group_crystal_system monoclinic
_space_group_IT_number 14
_space_group_name_Hall '-P 2ybc'
_space_group_name_H-M_alt 'P 1 21/c 1'
_atom_sites_solution_hydrogens geom
_atom_sites_solution_primary direct
_atom_sites_solution_secondary difmap
_audit_creation_method SHELXL-2014/6
_audit_update_record
;
2021-11-30 deposited with the CCDC.	2022-08-19 downloaded from the CCDC.
;
_cell_angle_alpha 90
_cell_angle_beta 112.7940(10)
_cell_angle_gamma 90
_cell_formula_units_Z 2
_cell_length_a 5.8212(4)
_cell_length_b 11.9073(9)
_cell_length_c 7.3664(5)
_cell_measurement_reflns_used 3229
_cell_measurement_temperature 100(2)
_cell_measurement_theta_max 28.79
_cell_measurement_theta_min 3.42
_cell_volume 470.72(6)
_computing_cell_refinement 'SAINT (Bruker, 2014)'
_computing_data_collection 'APEX (Bruker, 2014)'
_computing_data_reduction 'SAINT (Bruker, 2014)'
_computing_molecular_graphics 'SHELXL-2014/6 (Sheldrick, 2014)'
_computing_publication_material 'SHELXL-2014/6 (Sheldrick, 2014) and PLATON (Spek, 2015)'
_computing_structure_refinement 'SHELXL-2014/6 (Sheldrick, 2014)'
_computing_structure_solution 'SHELXL-2014/6 (Sheldrick, 2014)'
_diffrn_ambient_temperature 100(2)
_diffrn_measured_fraction_theta_full 1.000
_diffrn_measured_fraction_theta_max 0.996
_diffrn_measurement_device_type 'Bruker APEX-II CCD'
_diffrn_measurement_method '\f and \w scans'
_diffrn_radiation_type MoK\a
_diffrn_radiation_wavelength 0.71073
_diffrn_reflns_av_R_equivalents 0.0252
_diffrn_reflns_av_unetI/netI 0.0192
_diffrn_reflns_Laue_measured_fraction_full 1.000
_diffrn_reflns_Laue_measured_fraction_max 0.996
_diffrn_reflns_limit_h_max 7
_diffrn_reflns_limit_h_min -7
_diffrn_reflns_limit_k_max 16
_diffrn_reflns_limit_k_min -16
_diffrn_reflns_limit_l_max 9
_diffrn_reflns_limit_l_min -9
_diffrn_reflns_number 5559
_diffrn_reflns_point_group_measured_fraction_full 1.000
_diffrn_reflns_point_group_measured_fraction_max 0.996
_diffrn_reflns_theta_full 25.242
_diffrn_reflns_theta_max 28.844
_diffrn_reflns_theta_min 3.422
_diffrn_source 'sealed tube'
_exptl_absorpt_coefficient_mu 0.686
_exptl_absorpt_correction_T_max 0.947
_exptl_absorpt_correction_T_min 0.843
_exptl_absorpt_correction_type multi-scan
_exptl_absorpt_process_details 'SADABS-2014/5 (Bruker,2014/5)'
_exptl_crystal_colour colorless
_exptl_crystal_density_diffrn 1.743
_exptl_crystal_description needle
_exptl_crystal_F_000 252
_exptl_crystal_size_max 0.34
_exptl_crystal_size_mid 0.14
_exptl_crystal_size_min 0.08
_refine_diff_density_max 0.415
_refine_diff_density_min -0.239
_refine_diff_density_rms 0.052
_refine_ls_extinction_method none
_refine_ls_goodness_of_fit_ref 1.066
_refine_ls_hydrogen_treatment constr
_refine_ls_matrix_type full
_refine_ls_number_parameters 64
_refine_ls_number_reflns 1209
_refine_ls_number_restraints 0
_refine_ls_restrained_S_all 1.066
_refine_ls_R_factor_all 0.0272
_refine_ls_R_factor_gt 0.0248
_refine_ls_shift/su_max 0.001
_refine_ls_shift/su_mean 0.000
_refine_ls_structure_factor_coef Fsqd
_refine_ls_weighting_details 'w=1/[\s^2^(Fo^2^)+(0.0247P)^2^+0.2392P] where P=(Fo^2^+2Fc^2^)/3'
_refine_ls_weighting_scheme calc
_refine_ls_wR_factor_gt 0.0599
_refine_ls_wR_factor_ref 0.0615
_reflns_Friedel_coverage 0.000
_reflns_number_gt 1115
_reflns_number_total 1209
_reflns_threshold_expression 'I > 2\s(I)'
_cod_data_source_file d2nj03521a2.cif
_cod_data_source_block sh434
_cod_depositor_comments 'Adding full bibliography for 7061749--7061750.cif.'
_cod_original_sg_symbol_H-M 'P 21/c'
_cod_database_code 7061749
_shelx_space_group_comment
;
The symmetry employed for this shelxl refinement is uniquely defined
by the following loop, which should always be used as a source of
symmetry information in preference to the above space-group names.
They are only intended as comments.
;
_shelxl_version_number 2014/6

loop_
_space_group_symop_operation_xyz
'x, y, z'
'-x, y+1/2, -z+1/2'
'-x, -y, -z'
'x, -y-1/2, z-1/2'

loop_
_atom_site_label
_atom_site_type_symbol
_atom_site_fract_x
_atom_site_fract_y
_atom_site_fract_z
_atom_site_U_iso_or_equiv
_atom_site_adp_type
_atom_site_occupancy
_atom_site_site_symmetry_order
_atom_site_calc_flag
_atom_site_refinement_flags_posn
_atom_site_refinement_flags_adp
_atom_site_refinement_flags_occupancy
_atom_site_disorder_assembly
_atom_site_disorder_group
Cl1 Cl 0.80216(5) 0.41020(3) 0.58302(4) 0.02243(10) Uani 1 1 d . . . . .
O1 O 0.32876(19) 0.26164(8) 0.29010(15) 0.0286(2) Uani 1 1 d . . . . .
O2 O 0.12010(16) 0.38589(8) 0.06970(13) 0.0230(2) Uani 1 1 d . . . . .
N1 N 0.53482(18) 0.39061(8) 0.19253(14) 0.0161(2) Uani 1 1 d . . . . .
N2 N 0.31467(19) 0.34313(8) 0.18447(15) 0.0181(2) Uani 1 1 d . . . . .
C1 C 0.7577(2) 0.35140(10) 0.34403(17) 0.0187(2) Uani 1 1 d . . . . .
H1A H 0.9018 0.3717 0.3109 0.022 Uiso 1 1 calc R U . . .
H1B H 0.7518 0.2685 0.3510 0.022 Uiso 1 1 calc R U . . .
C2 C 0.5194(2) 0.50352(9) 0.10852(16) 0.0160(2) Uani 1 1 d . . . . .
H2A H 0.6749 0.5452 0.1823 0.019 Uiso 1 1 calc R U . . .
H2B H 0.3790 0.5450 0.1213 0.019 Uiso 1 1 calc R U . . .

loop_
_atom_site_aniso_label
_atom_site_aniso_U_11
_atom_site_aniso_U_22
_atom_site_aniso_U_33
_atom_site_aniso_U_23
_atom_site_aniso_U_13
_atom_site_aniso_U_12
Cl1 0.02186(16) 0.03109(18) 0.01377(15) 0.00144(11) 0.00628(11) 0.00126(11)
O1 0.0312(5) 0.0216(5) 0.0349(5) 0.0101(4) 0.0148(4) -0.0042(4)
O2 0.0183(4) 0.0280(5) 0.0209(4) 0.0012(4) 0.0057(3) 0.0000(3)
N1 0.0179(5) 0.0156(5) 0.0150(5) 0.0024(4) 0.0066(4) -0.0022(4)
N2 0.0208(5) 0.0167(5) 0.0184(5) -0.0006(4) 0.0094(4) -0.0030(4)
C1 0.0205(6) 0.0203(6) 0.0171(5) 0.0013(4) 0.0092(5) 0.0041(4)
C2 0.0234(5) 0.0129(5) 0.0129(5) 0.0003(4) 0.0083(4) -0.0026(4)

loop_
_atom_type_symbol
_atom_type_description
_atom_type_scat_dispersion_real
_atom_type_scat_dispersion_imag
_atom_type_scat_source
C C 0.0033 0.0016 'International Tables Vol C Tables 4.2.6.8 and 6.1.1.4'
H H 0.0000 0.0000 'International Tables Vol C Tables 4.2.6.8 and 6.1.1.4'
N N 0.0061 0.0033 'International Tables Vol C Tables 4.2.6.8 and 6.1.1.4'
O O 0.0106 0.0060 'International Tables Vol C Tables 4.2.6.8 and 6.1.1.4'
Cl Cl 0.1484 0.1585 'International Tables Vol C Tables 4.2.6.8 and 6.1.1.4'

loop_
_geom_angle_atom_site_label_1
_geom_angle_atom_site_label_2
_geom_angle_atom_site_label_3
_geom_angle
_geom_angle_site_symmetry_1
_geom_angle_site_symmetry_3
_geom_angle_publ_flag
N2 N1 C1 116.65(9) . . ?
N2 N1 C2 116.91(9) . . ?
C1 N1 C2 121.29(10) . . ?
O1 N2 O2 125.50(10) . . ?
O1 N2 N1 117.63(10) . . ?
O2 N2 N1 116.87(10) . . ?
N1 C1 Cl1 112.19(8) . . ?
N1 C1 H1A 109.2 . . ?
Cl1 C1 H1A 109.2 . . ?
N1 C1 H1B 109.2 . . ?
Cl1 C1 H1B 109.2 . . ?
H1A C1 H1B 107.9 . . ?
N1 C2 C2 110.54(11) . 3_665 ?
N1 C2 H2A 109.5 . . ?
C2 C2 H2A 109.5 3_665 . ?
N1 C2 H2B 109.5 . . ?
C2 C2 H2B 109.5 3_665 . ?
H2A C2 H2B 108.1 . . ?

loop_
_geom_bond_atom_site_label_1
_geom_bond_atom_site_label_2
_geom_bond_distance
_geom_bond_site_symmetry_2
_geom_bond_publ_flag
Cl1 C1 1.8176(12) . ?
O1 N2 1.2265(14) . ?
O2 N2 1.2308(14) . ?
N1 N2 1.3808(14) . ?
N1 C1 1.4230(15) . ?
N1 C2 1.4682(14) . ?
C1 H1A 0.9900 . ?
C1 H1B 0.9900 . ?
C2 C2 1.528(2) 3_665 ?
C2 H2A 0.9900 . ?
C2 H2B 0.9900 . ?

loop_
_geom_torsion_atom_site_label_1
_geom_torsion_atom_site_label_2
_geom_torsion_atom_site_label_3
_geom_torsion_atom_site_label_4
_geom_torsion
_geom_torsion_site_symmetry_1
_geom_torsion_site_symmetry_2
_geom_torsion_site_symmetry_3
_geom_torsion_site_symmetry_4
_geom_torsion_publ_flag
C1 N1 N2 O1 -9.20(15) . . . . ?
C2 N1 N2 O1 -164.18(10) . . . . ?
C1 N1 N2 O2 171.51(10) . . . . ?
C2 N1 N2 O2 16.52(14) . . . . ?
N2 N1 C1 Cl1 -76.83(12) . . . . ?
C2 N1 C1 Cl1 76.99(12) . . . . ?
N2 N1 C2 C2 -91.07(14) . . . 3_665 ?
C1 N1 C2 C2 115.18(14) . . . 3_665 ?
